data_4070916
loop_
_publ_author_name
'Cameron, Thomas M.'
'Xu, Chongying'
'Dipasquale, Antonio G.'
'Rheingold, Arnold L.'

_publ_section_title
;
 Synthesis and Structure of Strontium and Barium Guanidinates and
 Mixed-Ligand Guanidinate Pentamethylcyclopentadienyl Complexes
;
_journal_issue 7
_journal_name_full Organometallics
_journal_page_first 1596
_journal_paper_doi 10.1021/om701118j
_journal_volume 27
_journal_year 2008
_chemical_formula_sum 'C30 H74 N6 O Si4 Sr'
_chemical_formula_weight 734.93
_chemical_name_common 10
_chemical_name_systematic
;
 ?
;
_space_group.centring_type C

_space_group_IT_number 15
_space_group.IT_number 15

_symmetry_cell_setting monoclinic
_symmetry_space_group_name_Hall '-C 2yc'
_symmetry_space_group_name_H-M 'C 1 2/c 1'
_atom_sites_solution_hydrogens geom
_atom_sites_solution_primary direct
_atom_sites_solution_secondary difmap
_audit_creation_method SHELXL-97
_cell_angle_alpha 90.00
_cell_angle_beta 110.4550(10)
_cell_angle_gamma 90.00
_cell_formula_units_Z 4
_cell_length_a 29.443(2)
_cell_length_b 9.6770(7)
_cell_length_c 16.5960(12)
_cell_measurement_reflns_used 5985
_cell_measurement_temperature 100(2)
_cell_measurement_theta_max 28.02
_cell_measurement_theta_min 2.45
_cell_volume 4430.4(5)
_computing_cell_refinement 'Bruker SMART'
_computing_data_collection 'Bruker SMART'
_computing_data_reduction 'Bruker SAINT'
_computing_molecular_graphics ORTEP-32
_computing_publication_material WinGX
_computing_structure_refinement SHELXL-97
_computing_structure_solution SIR-2004
_diffrn_ambient_temperature 100(2)
_diffrn_measured_fraction_theta_full 0.999
_diffrn_measured_fraction_theta_max 0.936
_diffrn_measurement_device_type 'CCD area detector'
_diffrn_measurement_method 'phi and omega scans'
_diffrn_radiation_monochromator graphite
_diffrn_radiation_source 'fine-focus sealed tube'
_diffrn_radiation_type MoK\a
_diffrn_radiation_wavelength 0.71073
_diffrn_reflns_av_R_equivalents 0.0240
_diffrn_reflns_av_sigmaI/netI 0.0246
_diffrn_reflns_limit_h_max 38
_diffrn_reflns_limit_h_min -38
_diffrn_reflns_limit_k_max 12
_diffrn_reflns_limit_k_min -12
_diffrn_reflns_limit_l_max 21
_diffrn_reflns_limit_l_min -20
_diffrn_reflns_number 18576
_diffrn_reflns_theta_full 25.00
_diffrn_reflns_theta_max 28.12
_diffrn_reflns_theta_min 2.23
_exptl_absorpt_coefficient_mu 1.353
_exptl_absorpt_correction_T_max 0.7737
_exptl_absorpt_correction_T_min 0.7737
_exptl_absorpt_correction_type multi-scan
_exptl_absorpt_process_details SADABS
_exptl_crystal_colour colorless
_exptl_crystal_density_diffrn 1.102
_exptl_crystal_density_method 'not measured'
_exptl_crystal_description block
_exptl_crystal_F_000 1592
_exptl_crystal_size_max 0.20
_exptl_crystal_size_mid 0.20
_exptl_crystal_size_min 0.20
_refine_diff_density_max 0.426
_refine_diff_density_min -0.218
_refine_diff_density_rms 0.053
_refine_ls_extinction_method none
_refine_ls_goodness_of_fit_ref 1.045
_refine_ls_hydrogen_treatment constr
_refine_ls_matrix_type full
_refine_ls_number_parameters 202
_refine_ls_number_reflns 5075
_refine_ls_number_restraints 0
_refine_ls_restrained_S_all 1.045
_refine_ls_R_factor_all 0.0296
_refine_ls_R_factor_gt 0.0261
_refine_ls_shift/su_max 0.001
_refine_ls_shift/su_mean 0.000
_refine_ls_structure_factor_coef Fsqd
_refine_ls_weighting_details 'calc w=1/[\s^2^(Fo^2^)+(0.0375P)^2^+1.8784P] where P=(Fo^2^+2Fc^2^)/3'
_refine_ls_weighting_scheme calc
_refine_ls_wR_factor_gt 0.0642
_refine_ls_wR_factor_ref 0.0657
_reflns_number_gt 4691
_reflns_number_total 5075
_reflns_threshold_expression >2sigma(I)
_cod_data_source_file om701118j-file003.cif
_cod_data_source_block 10
_cod_depositor_comments
;
The following automatic conversions were performed:

'_space_group.centring_type' value 'C centered' was replaced with the
value 'C' as specified in the replacement file
'/home/antanas/src/cod-tools/trunk/data/replacement-values/replacement_values.lst'.

Automatic conversion script
Id: cif_fix_values 5642 2017-10-24 12:04:52Z antanas 
;
_cod_original_sg_symbol_H-M C2/c
_cod_database_code 4070916

loop_
_symmetry_equiv_pos_as_xyz
'x, y, z'
'-x, y, -z+1/2'
'x+1/2, y+1/2, z'
'-x+1/2, y+1/2, -z+1/2'
'-x, -y, -z'
'x, -y, z-1/2'
'-x+1/2, -y+1/2, -z'
'x+1/2, -y+1/2, z-1/2'

loop_
_atom_site_label
_atom_site_type_symbol
_atom_site_fract_x
_atom_site_fract_y
_atom_site_fract_z
_atom_site_U_iso_or_equiv
_atom_site_adp_type
_atom_site_occupancy
_atom_site_symmetry_multiplicity
_atom_site_calc_flag
_atom_site_refinement_flags
C1 C 0.09920(4) 0.28087(13) 0.77984(8) 0.0164(3) Uani 1 1 d .
C2 C 0.12547(5) 0.18560(17) 0.92564(9) 0.0270(3) Uani 1 1 d .
H2 H 0.1543 0.2464 0.9343 0.032 Uiso 1 1 calc R
C3 C 0.10285(6) 0.2196(2) 0.99293(10) 0.0420(4) Uani 1 1 d .
H3A H 0.0930 0.3169 0.9876 0.063 Uiso 1 1 calc R
H3B H 0.1266 0.2031 1.0505 0.063 Uiso 1 1 calc R
H3C H 0.0744 0.1608 0.9840 0.063 Uiso 1 1 calc R
C4 C 0.14145(7) 0.0351(2) 0.93549(12) 0.0425(4) Uani 1 1 d .
H4A H 0.1130 -0.0248 0.9236 0.064 Uiso 1 1 calc R
H4B H 0.1637 0.0189 0.9943 0.064 Uiso 1 1 calc R
H4C H 0.1579 0.0141 0.8949 0.064 Uiso 1 1 calc R
C5 C 0.06824(5) 0.36971(14) 0.63277(8) 0.0184(3) Uani 1 1 d .
H5 H 0.1025 0.4016 0.6475 0.022 Uiso 1 1 calc R
C6 C 0.05406(6) 0.28043(16) 0.55194(9) 0.0265(3) Uani 1 1 d .
H6A H 0.0763 0.2017 0.5617 0.040 Uiso 1 1 calc R
H6B H 0.0559 0.3356 0.5037 0.040 Uiso 1 1 calc R
H6C H 0.0209 0.2466 0.5385 0.040 Uiso 1 1 calc R
C7 C 0.03483(5) 0.49481(15) 0.61654(9) 0.0256(3) Uani 1 1 d .
H7A H 0.0011 0.4637 0.6004 0.038 Uiso 1 1 calc R
H7B H 0.0385 0.5504 0.5698 0.038 Uiso 1 1 calc R
H7C H 0.0434 0.5508 0.6689 0.038 Uiso 1 1 calc R
C8 C 0.16303(5) 0.08620(16) 0.71748(11) 0.0313(3) Uani 1 1 d .
H8A H 0.1463 0.0383 0.7510 0.047 Uiso 1 1 calc R
H8B H 0.1886 0.0264 0.7117 0.047 Uiso 1 1 calc R
H8C H 0.1398 0.1082 0.6603 0.047 Uiso 1 1 calc R
C9 C 0.24228(6) 0.20484(19) 0.87364(11) 0.0331(4) Uani 1 1 d .
H9A H 0.2604 0.2891 0.8978 0.050 Uiso 1 1 calc R
H9B H 0.2638 0.1388 0.8599 0.050 Uiso 1 1 calc R
H9C H 0.2298 0.1636 0.9157 0.050 Uiso 1 1 calc R
C10 C 0.21532(6) 0.34707(19) 0.70154(12) 0.0354(4) Uani 1 1 d .
H10A H 0.1889 0.3708 0.6481 0.053 Uiso 1 1 calc R
H10B H 0.2393 0.2902 0.6882 0.053 Uiso 1 1 calc R
H10C H 0.2308 0.4320 0.7305 0.053 Uiso 1 1 calc R
C11 C 0.10573(6) 0.56243(17) 0.87515(11) 0.0350(4) Uani 1 1 d .
H11A H 0.0739 0.5367 0.8339 0.053 Uiso 1 1 calc R
H11B H 0.1064 0.6621 0.8861 0.053 Uiso 1 1 calc R
H11C H 0.1116 0.5122 0.9291 0.053 Uiso 1 1 calc R
C12 C 0.15064(6) 0.64491(16) 0.74357(11) 0.0299(3) Uani 1 1 d .
H12A H 0.1755 0.6225 0.7190 0.045 Uiso 1 1 calc R
H12B H 0.1563 0.7382 0.7680 0.045 Uiso 1 1 calc R
H12C H 0.1186 0.6406 0.6984 0.045 Uiso 1 1 calc R
C13 C 0.21414(6) 0.54315(18) 0.91540(12) 0.0402(4) Uani 1 1 d .
H13A H 0.2177 0.4794 0.9631 0.060 Uiso 1 1 calc R
H13B H 0.2169 0.6385 0.9364 0.060 Uiso 1 1 calc R
H13C H 0.2396 0.5250 0.8915 0.060 Uiso 1 1 calc R
C14 C -0.01752(7) -0.16482(16) 0.80466(11) 0.0333(4) Uani 1 1 d .
H14A H 0.0077 -0.2315 0.8374 0.040 Uiso 1 1 calc R
H14B H -0.0465 -0.2175 0.7697 0.040 Uiso 1 1 calc R
C15 C -0.03014(7) -0.07110(18) 0.86524(12) 0.0387(4) Uani 1 1 d .
H15A H -0.0008 -0.0239 0.9023 0.058 Uiso 1 1 calc R
H15B H -0.0440 -0.1255 0.9008 0.058 Uiso 1 1 calc R
H15C H -0.0539 -0.0025 0.8324 0.058 Uiso 1 1 calc R
N1 N 0.08971(4) 0.20988(13) 0.84037(7) 0.0220(2) Uani 1 1 d .
N2 N 0.06390(4) 0.29022(12) 0.70399(7) 0.0172(2) Uani 1 1 d .
N3 N 0.14626(4) 0.34608(11) 0.79564(7) 0.0170(2) Uani 1 1 d .
O1 O 0.0000 -0.08344(14) 0.7500 0.0229(3) Uani 1 2 d S
Si1 Si 0.190450(13) 0.24870(4) 0.77336(2) 0.01976(9) Uani 1 1 d .
Si2 Si 0.153601(14) 0.51757(4) 0.83022(2) 0.02136(9) Uani 1 1 d .
Sr1 Sr 0.0000 0.177440(17) 0.7500 0.01500(6) Uani 1 2 d S

loop_
_atom_site_aniso_label
_atom_site_aniso_U_11
_atom_site_aniso_U_22
_atom_site_aniso_U_33
_atom_site_aniso_U_23
_atom_site_aniso_U_13
_atom_site_aniso_U_12
C1 0.0125(6) 0.0179(6) 0.0196(6) 0.0005(5) 0.0067(5) 0.0017(5)
C2 0.0178(7) 0.0424(9) 0.0187(7) 0.0090(6) 0.0039(6) -0.0017(6)
C3 0.0335(9) 0.0733(13) 0.0197(8) 0.0090(8) 0.0098(7) -0.0010(9)
C4 0.0371(9) 0.0498(11) 0.0355(9) 0.0213(8) 0.0062(8) 0.0089(8)
C5 0.0160(6) 0.0217(6) 0.0175(6) 0.0035(5) 0.0059(5) -0.0009(5)
C6 0.0323(8) 0.0293(7) 0.0190(7) 0.0022(6) 0.0102(6) 0.0037(6)
C7 0.0263(7) 0.0237(7) 0.0235(7) 0.0045(6) 0.0045(6) 0.0037(6)
C8 0.0242(7) 0.0280(8) 0.0402(9) -0.0057(7) 0.0094(7) 0.0051(6)
C9 0.0208(7) 0.0447(10) 0.0302(8) -0.0003(7) 0.0046(6) 0.0103(7)
C10 0.0276(8) 0.0431(10) 0.0436(10) 0.0067(8) 0.0227(7) 0.0031(7)
C11 0.0420(9) 0.0311(8) 0.0379(9) -0.0049(7) 0.0214(8) 0.0050(7)
C12 0.0294(8) 0.0216(7) 0.0377(9) 0.0030(6) 0.0103(7) -0.0034(6)
C13 0.0337(9) 0.0332(9) 0.0398(9) -0.0044(7) -0.0046(8) -0.0051(7)
C14 0.0406(9) 0.0223(7) 0.0410(9) 0.0079(6) 0.0193(8) -0.0036(7)
C15 0.0456(10) 0.0382(9) 0.0432(10) 0.0148(8) 0.0293(8) 0.0068(8)
N1 0.0145(5) 0.0325(6) 0.0176(6) 0.0071(5) 0.0038(4) -0.0009(5)
N2 0.0138(5) 0.0219(6) 0.0159(5) 0.0033(4) 0.0052(4) -0.0009(4)
N3 0.0116(5) 0.0199(6) 0.0193(5) 0.0010(4) 0.0051(4) -0.0006(4)
O1 0.0269(7) 0.0167(6) 0.0293(7) 0.000 0.0150(6) 0.000
Si1 0.01320(17) 0.0242(2) 0.02218(19) 0.00042(15) 0.00654(15) 0.00216(14)
Si2 0.01852(19) 0.02068(19) 0.0229(2) -0.00140(14) 0.00467(16) -0.00069(15)
Sr1 0.01275(9) 0.01574(9) 0.01752(9) 0.000 0.00658(6) 0.000

loop_
_atom_type_symbol
_atom_type_description
_atom_type_scat_dispersion_real
_atom_type_scat_dispersion_imag
_atom_type_scat_source
C C 0.0033 0.0016 'International Tables Vol C Tables 4.2.6.8 and 6.1.1.4'
H H 0.0000 0.0000 'International Tables Vol C Tables 4.2.6.8 and 6.1.1.4'
N N 0.0061 0.0033 'International Tables Vol C Tables 4.2.6.8 and 6.1.1.4'
O O 0.0106 0.0060 'International Tables Vol C Tables 4.2.6.8 and 6.1.1.4'
Si Si 0.0817 0.0704 'International Tables Vol C Tables 4.2.6.8 and 6.1.1.4'
Sr Sr -1.5307 3.2498 'International Tables Vol C Tables 4.2.6.8 and 6.1.1.4'

loop_
_geom_angle_atom_site_label_1
_geom_angle_atom_site_label_2
_geom_angle_atom_site_label_3
_geom_angle
_geom_angle_site_symmetry_1
_geom_angle_site_symmetry_3
N1 C1 N2 116.88(11) . .
N1 C1 N3 121.75(11) . .
N2 C1 N3 121.37(11) . .
N1 C1 Sr1 59.63(7) . .
N2 C1 Sr1 57.60(7) . .
N3 C1 Sr1 174.06(9) . .
N1 C2 C4 110.47(13) . .
N1 C2 C3 108.94(12) . .
C4 C2 C3 109.03(14) . .
N1 C2 H2 109.5 . .
C4 C2 H2 109.5 . .
C3 C2 H2 109.5 . .
C2 C3 H3A 109.5 . .
C2 C3 H3B 109.5 . .
H3A C3 H3B 109.5 . .
C2 C3 H3C 109.5 . .
H3A C3 H3C 109.5 . .
H3B C3 H3C 109.5 . .
C2 C4 H4A 109.5 . .
C2 C4 H4B 109.5 . .
H4A C4 H4B 109.5 . .
C2 C4 H4C 109.5 . .
H4A C4 H4C 109.5 . .
H4B C4 H4C 109.5 . .
N2 C5 C7 109.26(11) . .
N2 C5 C6 109.92(11) . .
C7 C5 C6 109.45(11) . .
N2 C5 H5 109.4 . .
C7 C5 H5 109.4 . .
C6 C5 H5 109.4 . .
C5 C6 H6A 109.5 . .
C5 C6 H6B 109.5 . .
H6A C6 H6B 109.5 . .
C5 C6 H6C 109.5 . .
H6A C6 H6C 109.5 . .
H6B C6 H6C 109.5 . .
C5 C7 H7A 109.5 . .
C5 C7 H7B 109.5 . .
H7A C7 H7B 109.5 . .
C5 C7 H7C 109.5 . .
H7A C7 H7C 109.5 . .
H7B C7 H7C 109.5 . .
Si1 C8 H8A 109.5 . .
Si1 C8 H8B 109.5 . .
H8A C8 H8B 109.5 . .
Si1 C8 H8C 109.5 . .
H8A C8 H8C 109.5 . .
H8B C8 H8C 109.5 . .
Si1 C9 H9A 109.5 . .
Si1 C9 H9B 109.5 . .
H9A C9 H9B 109.5 . .
Si1 C9 H9C 109.5 . .
H9A C9 H9C 109.5 . .
H9B C9 H9C 109.5 . .
Si1 C10 H10A 109.5 . .
Si1 C10 H10B 109.5 . .
H10A C10 H10B 109.5 . .
Si1 C10 H10C 109.5 . .
H10A C10 H10C 109.5 . .
H10B C10 H10C 109.5 . .
Si2 C11 H11A 109.5 . .
Si2 C11 H11B 109.5 . .
H11A C11 H11B 109.5 . .
Si2 C11 H11C 109.5 . .
H11A C11 H11C 109.5 . .
H11B C11 H11C 109.5 . .
Si2 C12 H12A 109.5 . .
Si2 C12 H12B 109.5 . .
H12A C12 H12B 109.5 . .
Si2 C12 H12C 109.5 . .
H12A C12 H12C 109.5 . .
H12B C12 H12C 109.5 . .
Si2 C13 H13A 109.5 . .
Si2 C13 H13B 109.5 . .
H13A C13 H13B 109.5 . .
Si2 C13 H13C 109.5 . .
H13A C13 H13C 109.5 . .
H13B C13 H13C 109.5 . .
O1 C14 C15 108.84(12) . .
O1 C14 H14A 109.9 . .
C15 C14 H14A 109.9 . .
O1 C14 H14B 109.9 . .
C15 C14 H14B 109.9 . .
H14A C14 H14B 108.3 . .
C14 C15 H15A 109.5 . .
C14 C15 H15B 109.5 . .
H15A C15 H15B 109.5 . .
C14 C15 H15C 109.5 . .
H15A C15 H15C 109.5 . .
H15B C15 H15C 109.5 . .
C1 N1 C2 123.19(11) . .
C1 N1 Sr1 93.86(8) . .
C2 N1 Sr1 142.76(9) . .
C1 N2 C5 123.09(11) . .
C1 N2 Sr1 95.94(8) . .
C5 N2 Sr1 139.90(8) . .
C1 N3 Si2 118.08(9) . .
C1 N3 Si1 117.31(9) . .
Si2 N3 Si1 124.53(6) . .
C14 O1 C14 113.01(16) 2_556 .
C14 O1 Sr1 123.49(8) 2_556 .
C14 O1 Sr1 123.49(8) . .
N3 Si1 C8 109.62(6) . .
N3 Si1 C10 110.36(7) . .
C8 Si1 C10 108.18(8) . .
N3 Si1 C9 111.72(6) . .
C8 Si1 C9 109.18(8) . .
C10 Si1 C9 107.70(8) . .
N3 Si2 C11 109.24(7) . .
N3 Si2 C13 110.57(7) . .
C11 Si2 C13 108.81(9) . .
N3 Si2 C12 113.96(7) . .
C11 Si2 C12 108.40(8) . .
C13 Si2 C12 105.70(8) . .
N2 Sr1 N2 128.53(5) . 2_556
N2 Sr1 O1 115.73(3) . .
N2 Sr1 O1 115.73(3) 2_556 .
N2 Sr1 N1 52.86(4) . .
N2 Sr1 N1 119.82(4) 2_556 .
O1 Sr1 N1 97.04(3) . .
N2 Sr1 N1 119.82(4) . 2_556
N2 Sr1 N1 52.86(4) 2_556 2_556
O1 Sr1 N1 97.04(3) . 2_556
N1 Sr1 N1 165.92(6) . 2_556
N2 Sr1 C1 26.45(4) . .
N2 Sr1 C1 127.00(4) 2_556 .
O1 Sr1 C1 109.76(3) . .
N1 Sr1 C1 26.52(4) . .
N1 Sr1 C1 144.28(4) 2_556 .
N2 Sr1 C1 127.00(4) . 2_556
N2 Sr1 C1 26.45(4) 2_556 2_556
O1 Sr1 C1 109.76(3) . 2_556
N1 Sr1 C1 144.28(4) . 2_556
N1 Sr1 C1 26.52(4) 2_556 2_556
C1 Sr1 C1 140.48(5) . 2_556
N2 Sr1 C15 76.39(4) . 2_556
N2 Sr1 C15 148.60(4) 2_556 2_556
O1 Sr1 C15 44.61(3) . 2_556
N1 Sr1 C15 89.86(4) . 2_556
N1 Sr1 C15 100.19(4) 2_556 2_556
C1 Sr1 C15 84.06(4) . 2_556
C1 Sr1 C15 125.79(4) 2_556 2_556

loop_
_geom_bond_atom_site_label_1
_geom_bond_atom_site_label_2
_geom_bond_distance
_geom_bond_site_symmetry_2
C1 N1 1.3249(17) .
C1 N2 1.3260(17) .
C1 N3 1.4605(16) .
C1 Sr1 2.9609(13) .
C2 N1 1.4578(17) .
C2 C4 1.522(2) .
C2 C3 1.523(2) .
C2 H2 1.0000 .
C3 H3A 0.9800 .
C3 H3B 0.9800 .
C3 H3C 0.9800 .
C4 H4A 0.9800 .
C4 H4B 0.9800 .
C4 H4C 0.9800 .
C5 N2 1.4528(16) .
C5 C7 1.5232(19) .
C5 C6 1.5261(19) .
C5 H5 1.0000 .
C6 H6A 0.9800 .
C6 H6B 0.9800 .
C6 H6C 0.9800 .
C7 H7A 0.9800 .
C7 H7B 0.9800 .
C7 H7C 0.9800 .
C8 Si1 1.8605(16) .
C8 H8A 0.9800 .
C8 H8B 0.9800 .
C8 H8C 0.9800 .
C9 Si1 1.8718(16) .
C9 H9A 0.9800 .
C9 H9B 0.9800 .
C9 H9C 0.9800 .
C10 Si1 1.8636(16) .
C10 H10A 0.9800 .
C10 H10B 0.9800 .
C10 H10C 0.9800 .
C11 Si2 1.8616(16) .
C11 H11A 0.9800 .
C11 H11B 0.9800 .
C11 H11C 0.9800 .
C12 Si2 1.8725(16) .
C12 H12A 0.9800 .
C12 H12B 0.9800 .
C12 H12C 0.9800 .
C13 Si2 1.8642(16) .
C13 H13A 0.9800 .
C13 H13B 0.9800 .
C13 H13C 0.9800 .
C14 O1 1.4271(17) .
C14 C15 1.494(2) .
C14 H14A 0.9900 .
C14 H14B 0.9900 .
C15 H15A 0.9800 .
C15 H15B 0.9800 .
C15 H15C 0.9800 .
N1 Sr1 2.5603(11) .
N2 Sr1 2.5136(11) .
N3 Si2 1.7446(12) .
N3 Si1 1.7474(12) .
O1 C14 1.4271(17) 2_556
O1 Sr1 2.5246(14) .
Sr1 N2 2.5136(11) 2_556
Sr1 N1 2.5603(11) 2_556
Sr1 C1 2.9609(13) 2_556
Sr1 C15 3.3787(16) 2_556
